data_7040327
loop_
_publ_author_name
'Bensenane, Bachir'
'Asfari, Zouhair'
'Platas-Iglesias, Carlos'
'Esteban-G\'omez, David'
'Djafri, Fatiha'
'Elhabiri, Mourad'
'Charbonni\`ere, Lo\"ic J'

_publ_section_title
;
 Sulphur-rich functionalized calix[4]arenes for selective complexation of
 Hg(2+) over Cu(2+), Zn(2+) and Cd(2).
;
_journal_issue 38
_journal_name_full 'Dalton transactions (Cambridge, England : 2003)'
_journal_page_first 15211
_journal_page_last 15224
_journal_paper_doi 10.1039/c6dt02628a
_journal_volume 45
_journal_year 2016
_chemical_formula_moiety 'C36 H38 O4 S3'
_chemical_formula_sum 'C36 H38 O4 S3'
_chemical_formula_weight 630.84
_chemical_name_systematic
;
 ?
;
_space_group_crystal_system triclinic
_space_group_IT_number 2
_space_group_name_Hall '-P 1'
_space_group_name_H-M_alt 'P -1'
_symmetry_space_group_name_Hall '-P 1'
_symmetry_space_group_name_H-M 'P -1'
_atom_sites_solution_hydrogens geom
_atom_sites_solution_primary direct
_atom_sites_solution_secondary difmap
_audit_creation_method SHELXL-2013
_audit_update_record
;
2016-08-02 deposited with the CCDC.
2016-08-16 downloaded from the CCDC.
;
_cell_angle_alpha 75.855(3)
_cell_angle_beta 78.337(3)
_cell_angle_gamma 68.813(2)
_cell_formula_units_Z 2
_cell_length_a 10.2238(6)
_cell_length_b 11.8889(7)
_cell_length_c 14.4085(6)
_cell_measurement_reflns_used 7479
_cell_measurement_temperature 173(2)
_cell_measurement_theta_max 27.485
_cell_measurement_theta_min 0.998
_cell_volume 1570.86(15)
_computing_cell_refinement 'Denzo (Nonius B.V., 1998)'
_computing_data_collection 'Collect (Nonius B.V., 1998)'
_computing_data_reduction 'Denzo (Nonius B.V., 1998)'
_computing_molecular_graphics 'PLATON 98 (Spek, 1998)'
_computing_publication_material 'SHELXL-2013 (Sheldrick, 2013)'
_computing_structure_refinement 'SHELXL-2013 (Sheldrick, 2013)'
_computing_structure_solution 'SHELXS-2013 (Sheldrick, 2013)'
_diffrn_ambient_temperature 173(2)
_diffrn_measured_fraction_theta_full 0.999
_diffrn_measured_fraction_theta_max 0.987
_diffrn_measurement_device_type KappaCCD
_diffrn_measurement_method 'phi and omega scans'
_diffrn_radiation_type MoK\a
_diffrn_radiation_wavelength 0.71073
_diffrn_reflns_av_R_equivalents 0.0757
_diffrn_reflns_av_unetI/netI 0.1232
_diffrn_reflns_Laue_measured_fraction_full 0.999
_diffrn_reflns_Laue_measured_fraction_max 0.987
_diffrn_reflns_limit_h_max 13
_diffrn_reflns_limit_h_min -11
_diffrn_reflns_limit_k_max 15
_diffrn_reflns_limit_k_min -11
_diffrn_reflns_limit_l_max 18
_diffrn_reflns_limit_l_min -18
_diffrn_reflns_number 15734
_diffrn_reflns_point_group_measured_fraction_full 0.999
_diffrn_reflns_point_group_measured_fraction_max 0.987
_diffrn_reflns_theta_full 25.242
_diffrn_reflns_theta_max 27.590
_diffrn_reflns_theta_min 1.469
_diffrn_source 'fine-focus sealed tube'
_exptl_absorpt_coefficient_mu 0.275
_exptl_absorpt_correction_type none
_exptl_crystal_colour colorless
_exptl_crystal_density_diffrn 1.334
_exptl_crystal_description block
_exptl_crystal_F_000 668
_exptl_crystal_size_max 0.15
_exptl_crystal_size_mid 0.12
_exptl_crystal_size_min 0.10
_refine_diff_density_max 0.636
_refine_diff_density_min -0.484
_refine_diff_density_rms 0.098
_refine_ls_extinction_method none
_refine_ls_goodness_of_fit_ref 1.043
_refine_ls_hydrogen_treatment constr
_refine_ls_matrix_type full
_refine_ls_number_parameters 390
_refine_ls_number_reflns 7185
_refine_ls_number_restraints 0
_refine_ls_restrained_S_all 1.043
_refine_ls_R_factor_all 0.1823
_refine_ls_R_factor_gt 0.0961
_refine_ls_shift/su_max 0.000
_refine_ls_shift/su_mean 0.000
_refine_ls_structure_factor_coef Fsqd
_refine_ls_weighting_details 'w=1/[\s^2^(Fo^2^)+(0.0923P)^2^+2.1697P] where P=(Fo^2^+2Fc^2^)/3'
_refine_ls_weighting_scheme calc
_refine_ls_wR_factor_gt 0.1966
_refine_ls_wR_factor_ref 0.2429
_reflns_Friedel_coverage 0.000
_reflns_number_gt 3833
_reflns_number_total 7185
_reflns_threshold_expression 'I > 2\s(I)'
_cod_data_source_file c6dt02628a2.cif
_cod_data_source_block lcza110504
_cod_depositor_comments
;Adding full bibliography for 7040326--7040327.cif.

 Adding full bibliography for 7040326--7040327.cif.
;
_cod_database_code 7040327
_shelx_space_group_comment
;
The symmetry employed for this shelxl refinement is uniquely defined
by the following loop, which should always be used as a source of
symmetry information in preference to the above space-group names.
They are only intended as comments.
;
_shelxl_version_number 2013-4

loop_
_space_group_symop_operation_xyz
'x, y, z'
'-x, -y, -z'

loop_
_atom_site_label
_atom_site_type_symbol
_atom_site_fract_x
_atom_site_fract_y
_atom_site_fract_z
_atom_site_U_iso_or_equiv
_atom_site_adp_type
_atom_site_occupancy
_atom_site_site_symmetry_order
_atom_site_calc_flag
_atom_site_refinement_flags_posn
_atom_site_refinement_flags_adp
C1 C 0.5033(5) 0.2444(4) 0.8600(3) 0.0372(11) Uani 1 1 d . .
C2 C 0.4786(5) 0.1339(5) 0.8972(3) 0.0423(12) Uani 1 1 d . .
H2 H 0.4183 0.1258 0.9561 0.051 Uiso 1 1 calc R U
C3 C 0.5400(5) 0.0350(5) 0.8503(3) 0.0418(12) Uani 1 1 d . .
H3 H 0.5203 -0.0395 0.8761 0.050 Uiso 1 1 calc R U
C4 C 0.6302(5) 0.0454(4) 0.7657(3) 0.0352(10) Uani 1 1 d . .
H4 H 0.6746 -0.0235 0.7349 0.042 Uiso 1 1 calc R U
C5 C 0.6573(4) 0.1541(4) 0.7248(3) 0.0296(10) Uani 1 1 d . .
C6 C 0.5896(4) 0.2538(4) 0.7716(3) 0.0325(10) Uani 1 1 d . .
C7 C 0.7619(5) 0.1610(4) 0.6348(3) 0.0365(11) Uani 1 1 d . .
H7A H 0.7516 0.2483 0.6077 0.044 Uiso 1 1 calc R U
H7B H 0.7389 0.1271 0.5863 0.044 Uiso 1 1 calc R U
C8 C 0.9143(5) 0.0918(4) 0.6525(3) 0.0316(10) Uani 1 1 d . .
C9 C 0.9860(5) -0.0210(5) 0.6265(3) 0.0395(11) Uani 1 1 d . .
H9 H 0.9383 -0.0566 0.5978 0.047 Uiso 1 1 calc R U
C10 C 1.1257(5) -0.0838(5) 0.6410(3) 0.0431(12) Uani 1 1 d . .
H10 H 1.1746 -0.1603 0.6210 0.052 Uiso 1 1 calc R U
C11 C 1.1927(5) -0.0325(5) 0.6854(3) 0.0392(11) Uani 1 1 d . .
H11 H 1.2884 -0.0756 0.6959 0.047 Uiso 1 1 calc R U
C12 C 1.1253(5) 0.0788(4) 0.7148(3) 0.0336(10) Uani 1 1 d . .
C13 C 0.9850(5) 0.1419(4) 0.6968(3) 0.0311(10) Uani 1 1 d . .
C14 C 1.2028(5) 0.1312(5) 0.7637(3) 0.0402(11) Uani 1 1 d . .
H14A H 1.3050 0.0834 0.7563 0.048 Uiso 1 1 calc R U
H14B H 1.1916 0.2171 0.7309 0.048 Uiso 1 1 calc R U
C15 C 1.1500(5) 0.1290(4) 0.8705(3) 0.0357(11) Uani 1 1 d . .
C16 C 1.1918(5) 0.0209(5) 0.9382(3) 0.0385(11) Uani 1 1 d . .
H16 H 1.2559 -0.0518 0.9177 0.046 Uiso 1 1 calc R U
C17 C 1.1410(5) 0.0185(5) 1.0348(3) 0.0421(12) Uani 1 1 d . .
H17 H 1.1726 -0.0552 1.0804 0.050 Uiso 1 1 calc R U
C18 C 1.0452(5) 0.1219(5) 1.0654(3) 0.0430(12) Uani 1 1 d . .
H18 H 1.0105 0.1183 1.1320 0.052 Uiso 1 1 calc R U
C19 C 0.9977(5) 0.2320(4) 1.0007(3) 0.0385(11) Uani 1 1 d . .
C20 C 1.0572(5) 0.2330(4) 0.9037(3) 0.0357(11) Uani 1 1 d . .
C21 C 0.8821(6) 0.3426(5) 1.0338(3) 0.0500(14) Uani 1 1 d . .
H21A H 0.8797 0.4162 0.9831 0.060 Uiso 1 1 calc R U
H21B H 0.9058 0.3559 1.0926 0.060 Uiso 1 1 calc R U
C22 C 0.7360(5) 0.3293(4) 1.0553(3) 0.0408(12) Uani 1 1 d . .
C23 C 0.6743(6) 0.3006(4) 1.1493(3) 0.0505(14) Uani 1 1 d . .
H23 H 0.7243 0.2894 1.2015 0.061 Uiso 1 1 calc R U
C24 C 0.5417(6) 0.2881(5) 1.1682(4) 0.0537(14) Uani 1 1 d . .
H24 H 0.5008 0.2691 1.2329 0.064 Uiso 1 1 calc R U
C25 C 0.4696(6) 0.3033(5) 1.0930(4) 0.0487(13) Uani 1 1 d . .
H25 H 0.3788 0.2940 1.1065 0.058 Uiso 1 1 calc R U
C26 C 0.5261(5) 0.3319(4) 0.9976(3) 0.0401(12) Uani 1 1 d . .
C27 C 0.6589(5) 0.3458(4) 0.9791(3) 0.0391(11) Uani 1 1 d . .
C28 C 0.4443(5) 0.3494(5) 0.9160(3) 0.0473(13) Uani 1 1 d . .
H28A H 0.4449 0.4268 0.8709 0.057 Uiso 1 1 calc R U
H28B H 0.3448 0.3576 0.9425 0.057 Uiso 1 1 calc R U
C29 C 0.5206(5) 0.4521(4) 0.6692(3) 0.0399(11) Uani 1 1 d . .
H29A H 0.4294 0.4927 0.7057 0.048 Uiso 1 1 calc R U
H29B H 0.5025 0.4121 0.6226 0.048 Uiso 1 1 calc R U
C30 C 0.5937(5) 0.5439(4) 0.6176(4) 0.0467(12) Uani 1 1 d . .
H30A H 0.6686 0.5091 0.5671 0.056 Uiso 1 1 calc R U
H30B H 0.6386 0.5630 0.6639 0.056 Uiso 1 1 calc R U
C31 C 0.5752(6) 0.7695(6) 0.4885(4) 0.0621(16) Uani 1 1 d . .
H31A H 0.6607 0.7118 0.4585 0.075 Uiso 1 1 calc R U
H31B H 0.5223 0.8267 0.4358 0.075 Uiso 1 1 calc R U
C32 C 0.6228(7) 0.8449(5) 0.5409(5) 0.0764(19) Uani 1 1 d . .
H32A H 0.5387 0.8920 0.5800 0.092 Uiso 1 1 calc R U
H32B H 0.6579 0.9050 0.4915 0.092 Uiso 1 1 calc R U
C33 C 0.9005(6) 0.7150(7) 0.5271(4) 0.0709(18) Uani 1 1 d . .
H33A H 0.8832 0.6575 0.4954 0.085 Uiso 1 1 calc R U
H33B H 0.9028 0.7887 0.4776 0.085 Uiso 1 1 calc R U
C34 C 1.0438(7) 0.6546(6) 0.5621(4) 0.0682(17) Uani 1 1 d . .
H34A H 1.0572 0.7090 0.5988 0.082 Uiso 1 1 calc R U
H34B H 1.1168 0.6482 0.5051 0.082 Uiso 1 1 calc R U
C35 C 1.0369(8) 0.5379(5) 0.7556(4) 0.0674(18) Uani 1 1 d . .
H35A H 1.0794 0.6001 0.7571 0.081 Uiso 1 1 calc R U
H35B H 0.9334 0.5723 0.7729 0.081 Uiso 1 1 calc R U
C36 C 1.0970(7) 0.4217(5) 0.8281(4) 0.0561(15) Uani 1 1 d . .
H36A H 1.1973 0.3796 0.8056 0.067 Uiso 1 1 calc R U
H36B H 1.0920 0.4426 0.8914 0.067 Uiso 1 1 calc R U
O1 O 0.6160(3) 0.3640(3) 0.7333(2) 0.0380(8) Uani 1 1 d . .
O2 O 0.9117(3) 0.2550(3) 0.7173(2) 0.0417(8) Uani 1 1 d . .
H2O H 0.9643 0.2801 0.7389 0.063 Uiso 1 1 calc R U
O3 O 1.0150(3) 0.3434(3) 0.8367(2) 0.0410(8) Uani 1 1 d . .
O4 O 0.7226(4) 0.3784(3) 0.8892(2) 0.0449(8) Uani 1 1 d . .
H4O H 0.6765 0.3766 0.8479 0.067 Uiso 1 1 calc R U
S1 S 0.46588(14) 0.68230(13) 0.56348(9) 0.0508(4) Uani 1 1 d . .
S2 S 0.75587(16) 0.75983(14) 0.61776(10) 0.0564(4) Uani 1 1 d . .
S3 S 1.0742(2) 0.50360(14) 0.63713(10) 0.0686(5) Uani 1 1 d . .

loop_
_atom_site_aniso_label
_atom_site_aniso_U_11
_atom_site_aniso_U_22
_atom_site_aniso_U_33
_atom_site_aniso_U_23
_atom_site_aniso_U_13
_atom_site_aniso_U_12
C1 0.024(2) 0.043(3) 0.038(3) -0.007(2) -0.0090(19) -0.001(2)
C2 0.032(3) 0.057(3) 0.037(3) 0.001(2) -0.008(2) -0.018(2)
C3 0.033(3) 0.043(3) 0.053(3) 0.004(2) -0.015(2) -0.019(2)
C4 0.031(2) 0.030(3) 0.046(3) -0.005(2) -0.017(2) -0.006(2)
C5 0.024(2) 0.034(3) 0.031(2) -0.0026(19) -0.0081(17) -0.010(2)
C6 0.026(2) 0.031(3) 0.038(2) 0.0007(19) -0.0138(19) -0.006(2)
C7 0.036(3) 0.042(3) 0.032(2) -0.007(2) -0.0128(19) -0.009(2)
C8 0.033(2) 0.040(3) 0.024(2) -0.0050(19) -0.0042(17) -0.014(2)
C9 0.039(3) 0.047(3) 0.034(2) -0.013(2) -0.007(2) -0.012(2)
C10 0.039(3) 0.043(3) 0.044(3) -0.016(2) -0.003(2) -0.004(2)
C11 0.030(3) 0.046(3) 0.034(2) -0.003(2) -0.0045(19) -0.004(2)
C12 0.032(3) 0.045(3) 0.023(2) -0.002(2) -0.0018(18) -0.016(2)
C13 0.034(3) 0.035(3) 0.023(2) -0.0048(18) -0.0049(17) -0.010(2)
C14 0.031(3) 0.051(3) 0.040(3) -0.001(2) -0.008(2) -0.019(2)
C15 0.035(3) 0.045(3) 0.036(2) -0.005(2) -0.0092(19) -0.023(2)
C16 0.032(3) 0.045(3) 0.044(3) -0.004(2) -0.012(2) -0.018(2)
C17 0.040(3) 0.045(3) 0.044(3) 0.005(2) -0.019(2) -0.019(2)
C18 0.055(3) 0.051(3) 0.033(2) 0.002(2) -0.019(2) -0.028(3)
C19 0.048(3) 0.040(3) 0.040(3) -0.007(2) -0.017(2) -0.022(2)
C20 0.041(3) 0.044(3) 0.034(2) 0.001(2) -0.019(2) -0.025(2)
C21 0.081(4) 0.048(3) 0.035(3) -0.009(2) -0.016(3) -0.032(3)
C22 0.059(3) 0.025(2) 0.034(3) -0.011(2) -0.008(2) -0.004(2)
C23 0.078(4) 0.034(3) 0.035(3) -0.011(2) -0.017(3) -0.005(3)
C24 0.069(4) 0.043(3) 0.036(3) -0.014(2) 0.002(3) -0.005(3)
C25 0.047(3) 0.039(3) 0.046(3) -0.013(2) 0.002(2) 0.001(2)
C26 0.044(3) 0.029(3) 0.035(3) -0.009(2) -0.007(2) 0.006(2)
C27 0.053(3) 0.024(2) 0.032(2) -0.0063(19) -0.007(2) 0.000(2)
C28 0.036(3) 0.048(3) 0.043(3) -0.010(2) -0.006(2) 0.004(2)
C29 0.041(3) 0.037(3) 0.040(3) 0.000(2) -0.017(2) -0.010(2)
C30 0.041(3) 0.033(3) 0.053(3) 0.001(2) -0.013(2) 0.000(2)
C31 0.049(3) 0.063(4) 0.054(3) 0.023(3) -0.021(3) -0.008(3)
C32 0.063(4) 0.038(3) 0.109(5) 0.005(3) 0.000(4) -0.011(3)
C33 0.064(4) 0.085(5) 0.046(3) 0.000(3) -0.008(3) -0.013(4)
C34 0.067(4) 0.063(4) 0.060(4) 0.011(3) -0.001(3) -0.022(3)
C35 0.121(6) 0.049(4) 0.047(3) -0.003(3) -0.019(3) -0.043(4)
C36 0.086(4) 0.054(3) 0.048(3) 0.002(3) -0.026(3) -0.044(3)
O1 0.0433(19) 0.0292(17) 0.0406(17) 0.0038(14) -0.0191(14) -0.0104(15)
O2 0.0363(19) 0.042(2) 0.054(2) -0.0175(16) -0.0169(15) -0.0101(16)
O3 0.057(2) 0.0386(19) 0.0378(17) 0.0024(15) -0.0197(15) -0.0261(17)
O4 0.055(2) 0.053(2) 0.0267(16) -0.0044(15) -0.0103(15) -0.0181(18)
S1 0.0431(8) 0.0434(8) 0.0501(8) 0.0089(6) -0.0131(6) -0.0033(6)
S2 0.0677(10) 0.0566(9) 0.0481(8) -0.0149(7) 0.0036(7) -0.0268(8)
S3 0.1100(14) 0.0455(9) 0.0461(8) -0.0034(7) -0.0168(8) -0.0205(9)

loop_
_atom_type_symbol
_atom_type_description
_atom_type_scat_dispersion_real
_atom_type_scat_dispersion_imag
_atom_type_scat_source
C C 0.0033 0.0016 'International Tables Vol C Tables 4.2.6.8 and 6.1.1.4'
H H 0.0000 0.0000 'International Tables Vol C Tables 4.2.6.8 and 6.1.1.4'
O O 0.0106 0.0060 'International Tables Vol C Tables 4.2.6.8 and 6.1.1.4'
S S 0.1246 0.1234 'International Tables Vol C Tables 4.2.6.8 and 6.1.1.4'

loop_
_geom_angle_atom_site_label_1
_geom_angle_atom_site_label_2
_geom_angle_atom_site_label_3
_geom_angle
C2 C1 C6 117.5(4)
C2 C1 C28 120.9(4)
C6 C1 C28 121.5(4)
C3 C2 C1 121.4(4)
C3 C2 H2 119.3
C1 C2 H2 119.3
C4 C3 C2 119.6(5)
C4 C3 H3 120.2
C2 C3 H3 120.2
C3 C4 C5 121.4(4)
C3 C4 H4 119.3
C5 C4 H4 119.3
C4 C5 C6 117.8(4)
C4 C5 C7 120.2(4)
C6 C5 C7 121.9(4)
O1 C6 C5 119.4(4)
O1 C6 C1 118.3(4)
C5 C6 C1 122.1(4)
C5 C7 C8 113.3(3)
C5 C7 H7A 108.9
C8 C7 H7A 108.9
C5 C7 H7B 108.9
C8 C7 H7B 108.9
H7A C7 H7B 107.7
C9 C8 C13 118.6(4)
C9 C8 C7 121.3(4)
C13 C8 C7 120.1(4)
C8 C9 C10 121.6(4)
C8 C9 H9 119.2
C10 C9 H9 119.2
C9 C10 C11 118.6(4)
C9 C10 H10 120.7
C11 C10 H10 120.7
C12 C11 C10 122.3(4)
C12 C11 H11 118.9
C10 C11 H11 118.9
C11 C12 C13 118.0(4)
C11 C12 C14 120.5(4)
C13 C12 C14 121.6(4)
O2 C13 C12 122.9(4)
O2 C13 C8 116.1(4)
C12 C13 C8 120.9(4)
C15 C14 C12 113.2(4)
C15 C14 H14A 108.9
C12 C14 H14A 108.9
C15 C14 H14B 108.9
C12 C14 H14B 108.9
H14A C14 H14B 107.8
C20 C15 C16 117.7(4)
C20 C15 C14 121.5(4)
C16 C15 C14 120.9(4)
C17 C16 C15 120.7(5)
C17 C16 H16 119.6
C15 C16 H16 119.6
C18 C17 C16 120.4(5)
C18 C17 H17 119.8
C16 C17 H17 119.8
C17 C18 C19 121.4(4)
C17 C18 H18 119.3
C19 C18 H18 119.3
C18 C19 C20 116.7(4)
C18 C19 C21 121.0(4)
C20 C19 C21 122.3(4)
C15 C20 C19 122.9(4)
C15 C20 O3 118.6(4)
C19 C20 O3 118.4(4)
C19 C21 C22 113.6(4)
C19 C21 H21A 108.8
C22 C21 H21A 108.8
C19 C21 H21B 108.8
C22 C21 H21B 108.8
H21A C21 H21B 107.7
C23 C22 C27 118.0(5)
C23 C22 C21 121.6(4)
C27 C22 C21 120.3(4)
C24 C23 C22 121.3(5)
C24 C23 H23 119.3
C22 C23 H23 119.3
C25 C24 C23 119.5(5)
C25 C24 H24 120.2
C23 C24 H24 120.2
C24 C25 C26 121.7(5)
C24 C25 H25 119.2
C26 C25 H25 119.2
C25 C26 C27 118.5(4)
C25 C26 C28 120.8(5)
C27 C26 C28 120.8(4)
O4 C27 C26 123.9(4)
O4 C27 C22 115.1(4)
C26 C27 C22 121.0(4)
C26 C28 C1 113.5(4)
C26 C28 H28A 108.9
C1 C28 H28A 108.9
C26 C28 H28B 108.9
C1 C28 H28B 108.9
H28A C28 H28B 107.7
O1 C29 C30 105.3(4)
O1 C29 H29A 110.7
C30 C29 H29A 110.7
O1 C29 H29B 110.7
C30 C29 H29B 110.7
H29A C29 H29B 108.8
C29 C30 S1 109.3(3)
C29 C30 H30A 109.8
S1 C30 H30A 109.8
C29 C30 H30B 109.8
S1 C30 H30B 109.8
H30A C30 H30B 108.3
C32 C31 S1 115.7(4)
C32 C31 H31A 108.4
S1 C31 H31A 108.4
C32 C31 H31B 108.4
S1 C31 H31B 108.4
H31A C31 H31B 107.4
C31 C32 S2 116.4(4)
C31 C32 H32A 108.2
S2 C32 H32A 108.2
C31 C32 H32B 108.2
S2 C32 H32B 108.2
H32A C32 H32B 107.3
C34 C33 S2 115.4(4)
C34 C33 H33A 108.4
S2 C33 H33A 108.4
C34 C33 H33B 108.4
S2 C33 H33B 108.4
H33A C33 H33B 107.5
C33 C34 S3 116.1(5)
C33 C34 H34A 108.3
S3 C34 H34A 108.3
C33 C34 H34B 108.3
S3 C34 H34B 108.3
H34A C34 H34B 107.4
C36 C35 S3 109.9(4)
C36 C35 H35A 109.7
S3 C35 H35A 109.7
C36 C35 H35B 109.7
S3 C35 H35B 109.7
H35A C35 H35B 108.2
O3 C36 C35 108.0(4)
O3 C36 H36A 110.1
C35 C36 H36A 110.1
O3 C36 H36B 110.1
C35 C36 H36B 110.1
H36A C36 H36B 108.4
C6 O1 C29 116.2(3)
C13 O2 H2O 109.5
C20 O3 C36 114.0(3)
C27 O4 H4O 109.5
C30 S1 C31 103.0(3)
C32 S2 C33 98.2(3)
C35 S3 C34 102.0(3)

loop_
_geom_bond_atom_site_label_1
_geom_bond_atom_site_label_2
_geom_bond_distance
C1 C2 1.385(7)
C1 C6 1.401(6)
C1 C28 1.524(6)
C2 C3 1.384(7)
C2 H2 0.9500
C3 C4 1.380(6)
C3 H3 0.9500
C4 C5 1.384(6)
C4 H4 0.9500
C5 C6 1.395(6)
C5 C7 1.511(6)
C6 O1 1.391(5)
C7 C8 1.518(6)
C7 H7A 0.9900
C7 H7B 0.9900
C8 C9 1.380(6)
C8 C13 1.403(6)
C9 C10 1.384(7)
C9 H9 0.9500
C10 C11 1.385(7)
C10 H10 0.9500
C11 C12 1.380(6)
C11 H11 0.9500
C12 C13 1.401(6)
C12 C14 1.521(6)
C13 O2 1.354(5)
C14 C15 1.521(6)
C14 H14A 0.9900
C14 H14B 0.9900
C15 C20 1.385(6)
C15 C16 1.395(7)
C16 C17 1.381(6)
C16 H16 0.9500
C17 C18 1.373(7)
C17 H17 0.9500
C18 C19 1.395(7)
C18 H18 0.9500
C19 C20 1.406(6)
C19 C21 1.519(7)
C20 O3 1.407(5)
C21 C22 1.520(7)
C21 H21A 0.9900
C21 H21B 0.9900
C22 C23 1.390(7)
C22 C27 1.413(6)
C23 C24 1.382(8)
C23 H23 0.9500
C24 C25 1.371(7)
C24 H24 0.9500
C25 C26 1.391(7)
C25 H25 0.9500
C26 C27 1.391(7)
C26 C28 1.510(7)
C27 O4 1.359(5)
C28 H28A 0.9900
C28 H28B 0.9900
C29 O1 1.434(5)
C29 C30 1.507(7)
C29 H29A 0.9900
C29 H29B 0.9900
C30 S1 1.804(5)
C30 H30A 0.9900
C30 H30B 0.9900
C31 C32 1.550(9)
C31 S1 1.815(6)
C31 H31A 0.9900
C31 H31B 0.9900
C32 S2 1.779(7)
C32 H32A 0.9900
C32 H32B 0.9900
C33 C34 1.509(8)
C33 S2 1.779(6)
C33 H33A 0.9900
C33 H33B 0.9900
C34 S3 1.809(6)
C34 H34A 0.9900
C34 H34B 0.9900
C35 C36 1.522(8)
C35 S3 1.785(5)
C35 H35A 0.9900
C35 H35B 0.9900
C36 O3 1.432(6)
C36 H36A 0.9900
C36 H36B 0.9900
O2 H2O 0.8400
O4 H4O 0.8400

loop_
_geom_hbond_atom_site_label_D
_geom_hbond_atom_site_label_H
_geom_hbond_atom_site_label_A
_geom_hbond_distance_DH
_geom_hbond_distance_HA
_geom_hbond_distance_DA
_geom_hbond_angle_DHA
O2 H2O O3 0.84 1.98 2.757(4) 153.8
O4 H4O O1 0.84 1.93 2.753(4) 165.6

loop_
_geom_torsion_atom_site_label_1
_geom_torsion_atom_site_label_2
_geom_torsion_atom_site_label_3
_geom_torsion_atom_site_label_4
_geom_torsion
C6 C1 C2 C3 1.8(6)
C28 C1 C2 C3 -175.3(4)
C1 C2 C3 C4 1.4(7)
C2 C3 C4 C5 -2.1(7)
C3 C4 C5 C6 -0.4(6)
C3 C4 C5 C7 177.1(4)
C4 C5 C6 O1 179.1(4)
C7 C5 C6 O1 1.6(6)
C4 C5 C6 C1 3.8(6)
C7 C5 C6 C1 -173.7(4)
C2 C1 C6 O1 -179.8(4)
C28 C1 C6 O1 -2.7(6)
C2 C1 C6 C5 -4.4(6)
C28 C1 C6 C5 172.6(4)
C4 C5 C7 C8 -71.5(5)
C6 C5 C7 C8 105.8(5)
C5 C7 C8 C9 103.4(5)
C5 C7 C8 C13 -76.2(5)
C13 C8 C9 C10 -1.5(7)
C7 C8 C9 C10 179.0(4)
C8 C9 C10 C11 1.8(7)
C9 C10 C11 C12 -0.4(7)
C10 C11 C12 C13 -1.2(7)
C10 C11 C12 C14 179.7(4)
C11 C12 C13 O2 -175.9(4)
C14 C12 C13 O2 3.2(6)
C11 C12 C13 C8 1.6(6)
C14 C12 C13 C8 -179.3(4)
C9 C8 C13 O2 177.4(4)
C7 C8 C13 O2 -3.1(6)
C9 C8 C13 C12 -0.3(6)
C7 C8 C13 C12 179.3(4)
C11 C12 C14 C15 -109.4(5)
C13 C12 C14 C15 71.5(6)
C12 C14 C15 C20 -100.2(5)
C12 C14 C15 C16 78.7(5)
C20 C15 C16 C17 0.4(6)
C14 C15 C16 C17 -178.4(4)
C15 C16 C17 C18 1.9(7)
C16 C17 C18 C19 -0.7(7)
C17 C18 C19 C20 -2.6(6)
C17 C18 C19 C21 174.5(4)
C16 C15 C20 C19 -4.0(6)
C14 C15 C20 C19 174.9(4)
C16 C15 C20 O3 179.3(4)
C14 C15 C20 O3 -1.9(6)
C18 C19 C20 C15 5.1(6)
C21 C19 C20 C15 -172.0(4)
C18 C19 C20 O3 -178.2(4)
C21 C19 C20 O3 4.7(6)
C18 C19 C21 C22 -72.5(5)
C20 C19 C21 C22 104.4(5)
C19 C21 C22 C23 102.5(5)
C19 C21 C22 C27 -77.5(6)
C27 C22 C23 C24 0.2(7)
C21 C22 C23 C24 -179.7(5)
C22 C23 C24 C25 0.5(8)
C23 C24 C25 C26 -0.5(8)
C24 C25 C26 C27 -0.3(7)
C24 C25 C26 C28 -179.4(5)
C25 C26 C27 O4 -177.3(4)
C28 C26 C27 O4 1.8(7)
C25 C26 C27 C22 1.1(7)
C28 C26 C27 C22 -179.8(4)
C23 C22 C27 O4 177.5(4)
C21 C22 C27 O4 -2.6(6)
C23 C22 C27 C26 -1.0(7)
C21 C22 C27 C26 178.9(4)
C25 C26 C28 C1 -107.6(5)
C27 C26 C28 C1 73.4(6)
C2 C1 C28 C26 77.0(6)
C6 C1 C28 C26 -99.9(5)
O1 C29 C30 S1 -162.5(3)
S1 C31 C32 S2 73.4(5)
S2 C33 C34 S3 68.7(6)
S3 C35 C36 O3 -69.9(6)
C5 C6 O1 C29 93.0(5)
C1 C6 O1 C29 -91.5(5)
C30 C29 O1 C6 -164.6(4)
C15 C20 O3 C36 -95.1(5)
C19 C20 O3 C36 88.0(5)
C35 C36 O3 C20 -178.6(4)
C29 C30 S1 C31 -170.4(4)
C32 C31 S1 C30 -82.9(5)
C31 C32 S2 C33 70.4(5)
C34 C33 S2 C32 171.1(5)
C36 C35 S3 C34 -163.5(4)
C33 C34 S3 C35 -97.2(5)
